data_7047325
loop_
_publ_author_name
'Gong, Ya-Ru'
'Chen, Wei-Chao'
'Zhao, Liang'
'Shao, Kui-Zhan'
'Wang, Xin-Long'
'Su, Zhong-Min'

_publ_section_title
;
 Functionalized polyoxometalate-based metal-organic cuboctahedra for
 selective adsorption toward cationic dyes in aqueous solution.
;
_journal_issue 37
_journal_name_full 'Dalton transactions (Cambridge, England : 2003)'
_journal_page_first 12979
_journal_page_last 12983
_journal_paper_doi 10.1039/c8dt02580k
_journal_volume 47
_journal_year 2018
_chemical_formula_moiety 'C132 H156 N12 O100 V28'
_chemical_formula_sum 'C164 H284 N16 O124 V28'
_chemical_formula_weight 5890.37
_space_group_crystal_system cubic
_space_group_IT_number 217
_space_group_name_Hall 'I -4 2 3'
_space_group_name_H-M_alt 'I -4 3 m'
_symmetry_space_group_name_Hall 'I -4 2 3'
_symmetry_space_group_name_H-M 'I -4 3 m'
_atom_sites_solution_hydrogens geom
_audit_creation_method SHELXL-2016/6
_audit_update_record
;
2018-06-23 deposited with the CCDC.
2018-08-20 downloaded from the CCDC.
;
_cell_angle_alpha 90
_cell_angle_beta 90
_cell_angle_gamma 90
_cell_formula_units_Z 2
_cell_length_a 27.796(4)
_cell_length_b 27.796(4)
_cell_length_c 27.796(4)
_cell_measurement_reflns_used 2402
_cell_measurement_temperature 293(2)
_cell_measurement_theta_max 22.92
_cell_measurement_theta_min 2.54
_cell_volume 21476(5)
_computing_cell_refinement 'Bruker SAINT v8.34a'
_computing_data_collection 'Bruker APEX 2'
_computing_data_reduction 'Bruker SAINT v8.34a'
_computing_molecular_graphics 'Bruker SHELXTL'
_computing_publication_material 'Bruker SHELXTL & local programs'
_computing_structure_refinement 'SHELXL-2016/6 (Sheldrick, 2016)'
_computing_structure_solution 'Bruker SHELXTL 2014/4'
_diffrn_ambient_temperature 293(2)
_diffrn_measured_fraction_theta_full 0.984
_diffrn_measured_fraction_theta_max 0.984
_diffrn_measurement_device_type 'Bruker Smart Apex II CCD'
_diffrn_measurement_method \w-2\q
_diffrn_radiation_type MoK\a
_diffrn_radiation_wavelength 0.71073
_diffrn_reflns_av_R_equivalents 0.1630
_diffrn_reflns_av_unetI/netI 0.1024
_diffrn_reflns_Laue_measured_fraction_full 0.984
_diffrn_reflns_Laue_measured_fraction_max 0.984
_diffrn_reflns_limit_h_max 24
_diffrn_reflns_limit_h_min -33
_diffrn_reflns_limit_k_max 33
_diffrn_reflns_limit_k_min -21
_diffrn_reflns_limit_l_max 32
_diffrn_reflns_limit_l_min -33
_diffrn_reflns_number 22229
_diffrn_reflns_point_group_measured_fraction_full 0.986
_diffrn_reflns_point_group_measured_fraction_max 0.986
_diffrn_reflns_theta_full 25.162
_diffrn_reflns_theta_max 25.162
_diffrn_reflns_theta_min 2.317
_diffrn_source 'fine-focus sealed tube'
_exptl_absorpt_coefficient_mu 0.633
_exptl_absorpt_correction_T_max 0.884
_exptl_absorpt_correction_T_min 0.863
_exptl_absorpt_correction_type multi-scan
_exptl_absorpt_process_details 'SADABS 2014/4 Bruker AXS Madison WI USA'
_exptl_crystal_colour reddishbrown
_exptl_crystal_density_diffrn 0.911
_exptl_crystal_density_method 'not measured'
_exptl_crystal_description block
_exptl_crystal_F_000 6032
_exptl_crystal_size_max 0.240
_exptl_crystal_size_mid 0.220
_exptl_crystal_size_min 0.200
_refine_diff_density_max 0.930
_refine_diff_density_min -0.882
_refine_diff_density_rms 0.080
_refine_ls_abs_structure_details
;
 Refined as an inversion twin.
;
_refine_ls_abs_structure_Flack 0.325(5)
_refine_ls_extinction_method none
_refine_ls_goodness_of_fit_ref 1.085
_refine_ls_hydrogen_treatment constr
_refine_ls_matrix_type full
_refine_ls_number_parameters 132
_refine_ls_number_reflns 3467
_refine_ls_number_restraints 263
_refine_ls_restrained_S_all 1.092
_refine_ls_R_factor_all 0.1878
_refine_ls_R_factor_gt 0.1180
_refine_ls_shift/su_max 0.002
_refine_ls_shift/su_mean 0.000
_refine_ls_structure_factor_coef Fsqd
_refine_ls_weighting_details 'w=1/[\s^2^(Fo^2^)+(0.1853P)^2^+81.9784P] where P=(Fo^2^+2Fc^2^)/3'
_refine_ls_weighting_scheme calc
_refine_ls_wR_factor_gt 0.3054
_refine_ls_wR_factor_ref 0.3751
_reflns_Friedel_coverage 0.879
_reflns_Friedel_fraction_full 0.989
_reflns_Friedel_fraction_max 0.989
_reflns_number_gt 2008
_reflns_number_total 3467
_reflns_threshold_expression 'I > 2\s(I)'
_cod_data_source_file c8dt02580k2.cif
_cod_data_source_block VMOP_18
_cod_depositor_comments
;
The following automatic conversions were performed:

'_exptl_absorpt_correction_type' value 'Multi-scan' changed to
'multi-scan' according to
/home/data/users/saulius/crontab/automatic-downloads/rss-feeds/RSC/lib/dictionaries/cif_core.dic
dictionary named 'cif_core.dic' version 2.4.2 from 2011-04-26.

Automatic conversion script
Id: cif_fix_values 4973 2017-02-22 13:04:09Z antanas 

 Adding full bibliography for 7047325--7047326.cif.
;
_cod_original_cell_volume 21476(8)
_cod_database_code 7047325
_shelx_shelxl_version_number 2016/6
_shelx_space_group_comment
;
The symmetry employed for this shelxl refinement is uniquely defined
by the following loop, which should always be used as a source of
symmetry information in preference to the above space-group names.
They are only intended as comments.
;
_shelx_estimated_absorpt_t_min 0.863
_shelx_estimated_absorpt_t_max 0.884

loop_
_space_group_symop_operation_xyz
'x, y, z'
'-x, -y, z'
'-x, y, -z'
'x, -y, -z'
'z, x, y'
'z, -x, -y'
'-z, -x, y'
'-z, x, -y'
'y, z, x'
'-y, z, -x'
'y, -z, -x'
'-y, -z, x'
'y, x, z'
'-y, -x, z'
'y, -x, -z'
'-y, x, -z'
'x, z, y'
'-x, z, -y'
'-x, -z, y'
'x, -z, -y'
'z, y, x'
'z, -y, -x'
'-z, y, -x'
'-z, -y, x'
'x+1/2, y+1/2, z+1/2'
'-x+1/2, -y+1/2, z+1/2'
'-x+1/2, y+1/2, -z+1/2'
'x+1/2, -y+1/2, -z+1/2'
'z+1/2, x+1/2, y+1/2'
'z+1/2, -x+1/2, -y+1/2'
'-z+1/2, -x+1/2, y+1/2'
'-z+1/2, x+1/2, -y+1/2'
'y+1/2, z+1/2, x+1/2'
'-y+1/2, z+1/2, -x+1/2'
'y+1/2, -z+1/2, -x+1/2'
'-y+1/2, -z+1/2, x+1/2'
'y+1/2, x+1/2, z+1/2'
'-y+1/2, -x+1/2, z+1/2'
'y+1/2, -x+1/2, -z+1/2'
'-y+1/2, x+1/2, -z+1/2'
'x+1/2, z+1/2, y+1/2'
'-x+1/2, z+1/2, -y+1/2'
'-x+1/2, -z+1/2, y+1/2'
'x+1/2, -z+1/2, -y+1/2'
'z+1/2, y+1/2, x+1/2'
'z+1/2, -y+1/2, -x+1/2'
'-z+1/2, y+1/2, -x+1/2'
'-z+1/2, -y+1/2, x+1/2'

loop_
_atom_site_label
_atom_site_type_symbol
_atom_site_fract_x
_atom_site_fract_y
_atom_site_fract_z
_atom_site_U_iso_or_equiv
_atom_site_adp_type
_atom_site_occupancy
_atom_site_site_symmetry_order
_atom_site_calc_flag
_atom_site_refinement_flags_posn
_atom_site_refinement_flags_adp
_atom_site_refinement_flags_occupancy
_atom_site_disorder_assembly
_atom_site_disorder_group
V1 V 0.27138(2) 0.64988(2) 0.18682(2) 0.11222(3) Uani 1 1 d . U . . .
O1 O 0.27631(2) 0.58352(2) 0.22050(2) 0.10917(8) Uani 1 1 d . U . . .
O2 O 0.34329(2) 0.65671(2) 0.19380(2) 0.11462(11) Uani 1 2 d DS TU P . .
O3 O 0.26544(2) 0.62838(2) 0.13470(2) 0.14188(16) Uani 1 1 d . U . . .
O4 O 0.28145(2) 0.71855(2) 0.17408(2) 0.11835(12) Uani 1 2 d S TU P . .
O5 O 0.20208(2) 0.65318(2) 0.20208(2) 0.11785(11) Uani 1 2 d S TU P . .
O6 O 0.26324(2) 0.67462(2) 0.26324(2) 0.10866(10) Uani 1 2 d S TU P . .
O7 O 0.33222(2) 0.66778(2) 0.33222(2) 0.1421(3) Uani 1 6 d S TU P . .
N007 N 0.31436(2) 0.37342(2) 0.37342(2) 0.06766(14) Uani 1 2 d S T P . .
C1 C 0.33497(2) 0.39313(3) 0.33497(2) 0.09183(13) Uani 1 2 d S TU P . .
C2 C 0.31387(2) 0.43766(2) 0.31387(2) 0.09678(12) Uani 1 2 d DS TU P . .
C3 C 0.27361(2) 0.45820(2) 0.33473(2) 0.09888(10) Uani 1 1 d D U . . .
H3 H 0.26428(7) 0.44881(8) 0.35204(14) 0.119 Uiso 1 1 calc R U . . .
C4 C 0.25475(2) 0.50021(2) 0.31595(2) 0.09983(10) Uani 1 1 d D U . . .
H4 H 0.227858 0.514614 0.329690 0.120 Uiso 1 1 calc R U . . .
C5 C 0.27667(2) 0.52000(2) 0.27667(2) 0.09890(11) Uani 1 2 d DS TU P . .
C6 C 0.26053(2) 0.56531(2) 0.26053(2) 0.10809(10) Uani 1 2 d DS TU P . .
C7 C 0.16392(3) 0.64559(4) 0.16392(3) 0.1627(3) Uani 1 2 d S TU P . .
H7A H 0.174251 0.620935 0.142052 0.244 Uiso 0.5 1 calc R U P A -1
H7B H 0.158976 0.675038 0.146566 0.244 Uiso 0.5 1 calc R U P A -1
H7C H 0.134350 0.635987 0.178959 0.244 Uiso 0.5 1 calc R U P A -1
C8 C 0.24906(2) 0.75094(2) 0.14557(3) 0.1412(3) Uani 1 2 d S TU P . .
H8A H 0.262074 0.755229 0.113868 0.212 Uiso 0.5 1 calc R U P B -1
H8B H 0.246704 0.781602 0.161292 0.212 Uiso 0.5 1 calc R U P B -1
H8C H 0.217665 0.736726 0.143301 0.212 Uiso 0.5 1 calc R U P B -1
C9 C 0.37888(2) 0.62112(2) 0.20073(4) 0.1343(3) Uani 1 2 d DS TU P . .
H9A H 0.402439 0.623347 0.175572 0.202 Uiso 0.5 1 calc R U P C -1
H9B H 0.364199 0.589867 0.200018 0.202 Uiso 0.5 1 calc R U P C -1
H9C H 0.394195 0.625953 0.231304 0.202 Uiso 0.5 1 calc R U P C -1
V3 V 0.29802(2) 0.70198(2) 0.29802(2) 0.15267(14) Uani 0.6667 6 d S TU P . 2
V2 V 0.27058(2) 0.72942(2) 0.27058(2) 0.1653(2) Uani 0.3334 6 d S TU P . 1

loop_
_atom_site_aniso_label
_atom_site_aniso_U_11
_atom_site_aniso_U_22
_atom_site_aniso_U_33
_atom_site_aniso_U_23
_atom_site_aniso_U_13
_atom_site_aniso_U_12
V1 0.12252(6) 0.12240(6) 0.09173(4) 0.02486(4) -0.04566(4) 0.02750(5)
O1 0.10920(14) 0.11853(15) 0.09977(14) 0.02539(13) -0.03850(13) 0.03163(13)
O2 0.12012(14) 0.12012(14) 0.1036(2) 0.03301(12) -0.03301(12) 0.03667(19)
O3 0.1455(3) 0.1575(3) 0.1226(2) 0.0312(2) -0.0245(2) 0.0290(3)
O4 0.12181(14) 0.12181(14) 0.1114(2) 0.03385(12) -0.03385(12) 0.04560(19)
O5 0.11598(13) 0.12159(19) 0.11598(13) 0.03106(12) -0.04388(17) 0.03106(12)
O6 0.10500(12) 0.11598(18) 0.10500(12) 0.03061(11) -0.03778(16) 0.03061(11)
O7 0.1421(3) 0.1421(3) 0.1421(3) 0.0160(3) -0.0160(3) 0.0160(3)
N007 0.0819(3) 0.06057(15) 0.06057(15) -0.0105(2) -0.00919(16) -0.00919(16)
C1 0.08717(15) 0.1011(2) 0.08717(15) 0.01023(15) -0.0310(2) 0.01023(15)
C2 0.09539(14) 0.0996(2) 0.09539(14) 0.01846(14) -0.0285(2) 0.01846(14)
C3 0.09445(18) 0.10917(18) 0.09303(18) 0.02283(17) -0.02551(17) 0.01462(17)
C4 0.09860(17) 0.10684(17) 0.09404(16) 0.02288(16) -0.02829(16) 0.02162(16)
C5 0.09618(13) 0.10433(19) 0.09618(13) 0.02640(12) -0.03123(18) 0.02640(12)
C6 0.10585(13) 0.11256(18) 0.10585(13) 0.02442(12) -0.02908(18) 0.02442(12)
C7 0.1603(4) 0.1675(6) 0.1603(4) 0.0005(4) -0.0569(5) 0.0005(4)
C8 0.1446(3) 0.1446(3) 0.1344(5) 0.0349(3) -0.0349(3) 0.0519(4)
C9 0.1363(4) 0.1363(4) 0.1303(5) 0.0143(3) -0.0143(3) 0.0089(5)
V3 0.15267(14) 0.15267(14) 0.15267(14) 0.01036(11) -0.01036(11) 0.01036(11)
V2 0.1653(2) 0.1653(2) 0.1653(2) 0.00546(13) -0.00546(13) 0.00546(13)

loop_
_atom_type_symbol
_atom_type_description
_atom_type_scat_dispersion_real
_atom_type_scat_dispersion_imag
_atom_type_scat_source
C C 0.0033 0.0016 'International Tables Vol C Tables 4.2.6.8 and 6.1.1.4'
H H 0.0000 0.0000 'International Tables Vol C Tables 4.2.6.8 and 6.1.1.4'
N N 0.0061 0.0033 'International Tables Vol C Tables 4.2.6.8 and 6.1.1.4'
O O 0.0106 0.0060 'International Tables Vol C Tables 4.2.6.8 and 6.1.1.4'
V V 0.3005 0.5294 'International Tables Vol C Tables 4.2.6.8 and 6.1.1.4'

loop_
_geom_angle_atom_site_label_1
_geom_angle_atom_site_label_2
_geom_angle_atom_site_label_3
_geom_angle
_geom_angle_site_symmetry_1
_geom_angle_site_symmetry_3
O3 V1 O4 102.59(2) . .
O3 V1 O5 96.48(2) . .
O4 V1 O5 97.63(2) . .
O3 V1 O2 103.18(2) . .
O4 V1 O2 77.547(15) . .
O5 V1 O2 160.329(19) . .
O3 V1 O1 94.85(2) . .
O4 V1 O1 159.718(17) . .
O5 V1 O1 90.505(18) . .
O2 V1 O1 88.556(15) . .
O3 V1 O6 167.38(2) . .
O4 V1 O6 83.52(2) . .
O5 V1 O6 71.583(15) . .
O2 V1 O6 88.855(17) . .
O1 V1 O6 81.483(16) . .
O3 V1 V1 110.015(18) . 14_665
O4 V1 V1 37.904(11) . 14_665
O5 V1 V1 131.068(15) . 14_665
O2 V1 V1 39.895(10) . 14_665
O1 V1 V1 125.622(10) . 14_665
O6 V1 V1 81.640(10) . 14_665
C6 O1 V1 135.34(3) . .
C9 O2 V1 129.890(10) . .
C9 O2 V1 129.890(10) . 14_665
V1 O2 V1 100.211(19) . 14_665
C8 O4 V1 126.438(15) . .
C8 O4 V1 126.436(15) . 14_665
V1 O4 V1 104.19(2) . 14_665
C7 O5 V1 121.750(13) . 21
C7 O5 V1 121.749(14) . .
V1 O5 V1 114.64(2) 21 .
V2 O6 V1 114.35(3) . 21
V2 O6 V1 114.35(3) . .
V3 O6 V1 132.188(9) . .
V1 O6 V1 95.563(18) 21 .
C1 N007 C1 118.43(7) 5 .
N007 C1 N007 121.47(7) 9 .
N007 C1 C2 119.26(3) 9 .
N007 C1 C2 119.26(3) . .
C3 C2 C3 120.51(6) 21 .
C3 C2 C1 119.75(3) 21 .
C3 C2 C1 119.75(3) . .
C4 C3 C2 119.80(4) . .
C5 C4 C3 118.22(4) . .
C4 C5 C4 123.43(5) 21 .
C4 C5 C6 118.16(3) 21 .
C4 C5 C6 118.17(3) . .
O1 C6 O1 115.26(6) 21 .
O1 C6 C5 120.88(3) 21 .
O1 C6 C5 120.88(3) . .
O6 V3 O6 102.64(3) . 12_665
O6 V3 O6 102.64(3) . 6_566
O6 V3 O6 102.64(3) 12_665 6_566
O6 V3 O7 115.65(3) . .
O6 V3 O7 115.65(3) 12_665 .
O6 V3 O7 115.65(3) 6_566 .
O6 V2 O6 103.97(5) 12_665 6_566
O6 V2 O6 103.96(5) 12_665 .
O6 V2 O6 103.96(5) 6_566 .

loop_
_geom_bond_atom_site_label_1
_geom_bond_atom_site_label_2
_geom_bond_distance
_geom_bond_site_symmetry_2
V1 O3 1.5758(5) .
V1 O4 1.9614(4) .
V1 O5 1.9746(4) .
V1 O2 2.0172(4) .
V1 O1 2.0730(4) .
V1 O6 2.2442(4) .
V1 V1 3.0953(5) 14_665
O1 C6 1.2988(5) .
O2 C9 1.4122(8) .
O4 C8 1.4998(10) .
O5 C7 1.5148(11) .
O6 V2 1.5503(7) .
O6 V3 1.5645(6) .
O7 V3 1.6465(13) .
N007 C1 1.3306(5) 5
N007 C1 1.3306(5) .
C1 C2 1.4900(10) .
C2 C3 1.3836(5) 21
C2 C3 1.3837(5) .
C3 C4 1.3823(6) .
C4 C5 1.3660(5) .
C5 C6 1.4102(9) .
